data_1572704
loop_
_publ_author_name
'Jin, Ke'
'Xiao, Zuo'
'Xie, Huidong'
'Shen, Xingxing'
'Wang, Jizheng'
'Chen, Xiangyu'
'Wang, Zhijie'
'Zhao, Zujin'
'Yan, Keyou'
'Ding, Yong'
'Ding, Liming'

_publ_section_title
;
 Tether-entangled conjugated helices.
;
_journal_issue 41
_journal_name_full 'Chemical science'
_journal_page_first 17128
_journal_page_last 17149
_journal_paper_doi 10.1039/d4sc04796f
_journal_volume 15
_journal_year 2024
_chemical_absolute_configuration ad
_chemical_formula_moiety 'C32 H36 Br2 N2 O4'
_chemical_formula_sum 'C32 H36 Br2 N2 O4'
_chemical_formula_weight 672.45
_space_group_crystal_system monoclinic
_space_group_IT_number 4
_space_group_name_Hall 'P 2yb'
_space_group_name_H-M_alt 'P 1 21 1'
_atom_sites_solution_hydrogens geom
_atom_sites_solution_primary dual
_audit_creation_date 2022-09-19
_audit_creation_method
; 
Olex2 1.3 
(compiled 2020.11.12 svn.r5f609507 for OlexSys, GUI svn.r6408) 
;
_audit_update_record
;
2024-05-11 deposited with the CCDC.	2024-09-27 downloaded from the CCDC.
;
_cell_angle_alpha 90
_cell_angle_beta 93.0360(10)
_cell_angle_gamma 90
_cell_formula_units_Z 2
_cell_length_a 11.6760(5)
_cell_length_b 9.3251(4)
_cell_length_c 13.9069(5)
_cell_measurement_reflns_used 9767
_cell_measurement_temperature 100.0
_cell_measurement_theta_max 72.25
_cell_measurement_theta_min 2.77
_cell_volume 1512.06(11)
_computing_cell_refinement 'SAINT V8.40B Bruker-AXS, Madison WI for PHOTON III'
_computing_data_collection 'Bruker APEX3 Bruker-AXS, Madison WI'
_computing_data_reduction 'SAINT V8.40B Bruker-AXS, Madison WI for PHOTON III'
_computing_molecular_graphics 'Bruker SHELXTL Bruker-AXS, Madison WI and local programs'
_computing_publication_material 'Bruker SHELXTL Bruker-AXS, Madison WI'
_computing_structure_refinement 'SHELXL-2018/3 (Sheldrick, 2018)'
_computing_structure_solution 'SHELXT 2018/2 (Sheldrick, 2018)'
_diffrn_ambient_temperature 100.0
_diffrn_detector 'Bruker Photon III 28 detector'
_diffrn_detector_area_resol_mean ' 7.39 for PHOTON III'
_diffrn_detector_type 'Bruker Photon III 28'
_diffrn_measured_fraction_theta_full 0.991
_diffrn_measured_fraction_theta_max 0.992
_diffrn_measurement_device 'Bruker D8 Venture'
_diffrn_measurement_device_type 'Bruker Photon III'
_diffrn_measurement_method 'Profile data from \q/2\q scans'
_diffrn_radiation_monochromator 'Metaljet Helios MX'
_diffrn_radiation_probe x-ray
_diffrn_radiation_type Synchrotron
_diffrn_radiation_wavelength 1.34139
_diffrn_radiation_xray_symbol 'Ga K\a'
_diffrn_reflns_av_R_equivalents 0.0482
_diffrn_reflns_av_unetI/netI 0.0400
_diffrn_reflns_Laue_measured_fraction_full 0.991
_diffrn_reflns_Laue_measured_fraction_max 0.992
_diffrn_reflns_limit_h_max 16
_diffrn_reflns_limit_h_min -16
_diffrn_reflns_limit_k_max 13
_diffrn_reflns_limit_k_min -13
_diffrn_reflns_limit_l_max 19
_diffrn_reflns_limit_l_min -19
_diffrn_reflns_number 37233
_diffrn_reflns_point_group_measured_fraction_full 0.990
_diffrn_reflns_point_group_measured_fraction_max 0.977
_diffrn_reflns_theta_full 53.594
_diffrn_reflns_theta_max 72.518
_diffrn_reflns_theta_min 2.768
_diffrn_source 'METALJET liquid metal X-ray source'
_diffrn_source_current 3.58
_diffrn_source_power 0.250421
_diffrn_source_target Ga
_diffrn_source_type 'Sealed X-ray tube'
_diffrn_source_voltage 69.95
_diffrn_standards_number 0
_exptl_absorpt_coefficient_mu 2.450
_exptl_absorpt_correction_T_max 0.7536
_exptl_absorpt_correction_T_min 0.3132
_exptl_absorpt_correction_type multi-scan
_exptl_absorpt_process_details 'SADABS-2016/2 - Bruker AXS, Madison WI for PHOTON III'
_exptl_crystal_colour colourless
_exptl_crystal_colour_primary colourless
_exptl_crystal_density_diffrn 1.477
_exptl_crystal_description block
_exptl_crystal_F_000 688
_exptl_crystal_size_max 0.15
_exptl_crystal_size_mid 0.12
_exptl_crystal_size_min 0.08
_refine_diff_density_max 0.494
_refine_diff_density_min -0.599
_refine_diff_density_rms 0.070
_refine_ls_abs_structure_details
; 
 Flack x determined using 3855 quotients [(I+)-(I-)]/[(I+)+(I-)] 
 (Parsons, Flack and Wagner, Acta Cryst. B69 (2013) 249-259). 
;
_refine_ls_abs_structure_Flack 0.053(8)
_refine_ls_extinction_coef 0.0185(7)
_refine_ls_extinction_expression Fc^*^=kFc[1+0.001xFc^2^\l^3^/sin(2\q)]^-1/4^
_refine_ls_extinction_method 'SHELXL-2018/3 (Sheldrick 2018)'
_refine_ls_goodness_of_fit_ref 1.046
_refine_ls_hydrogen_treatment constr
_refine_ls_matrix_type full
_refine_ls_number_parameters 401
_refine_ls_number_reflns 8909
_refine_ls_number_restraints 10
_refine_ls_restrained_S_all 1.049
_refine_ls_R_factor_all 0.0289
_refine_ls_R_factor_gt 0.0279
_refine_ls_shift/su_max 0.001
_refine_ls_shift/su_mean 0.000
_refine_ls_structure_factor_coef Fsqd
_refine_ls_weighting_details 'w=1/[\s^2^(Fo^2^)+(0.0300P)^2^+0.5545P] where P=(Fo^2^+2Fc^2^)/3'
_refine_ls_weighting_scheme calc
_refine_ls_wR_factor_gt 0.0687
_refine_ls_wR_factor_ref 0.0693
_reflns_Friedel_coverage 0.864
_reflns_Friedel_fraction_full 0.989
_reflns_Friedel_fraction_max 0.960
_reflns_number_gt 8665
_reflns_number_total 8909
_reflns_threshold_expression 'I > 2\s(I)'
_cod_data_source_file d4sc04796f2.cif
_cod_data_source_block 220919a_0m
_cod_depositor_comments
;
The following automatic conversions were performed:

data item '_diffrn_radiation_probe' value 'X-ray' was changed to
'x-ray' in accordance with the
/home/data/users/saulius/crontab/automatic-downloads/rss-feeds/RSC/lib/dictionaries/cif_core.dic
dictionary named 'cif_core.dic' version 2.4.2 last updated on
2011-04-26.

Automatic conversion script
Id: cif_fix_values 8170 2020-07-09 18:12:32Z antanas 

 Adding full bibliography for 1572702--1572708.cif.
;
_cod_database_code 1572704
_shelx_shelxl_version_number 2018/3
_shelx_space_group_comment
; 
The symmetry employed for this shelxl refinement is uniquely defined 
by the following loop, which should always be used as a source of 
symmetry information in preference to the above space-group names. 
They are only intended as comments. 
;
_shelx_estimated_absorpt_t_max 0.828
_shelx_estimated_absorpt_t_min 0.710
_olex2_refinement_description
; 
1. Fixed Uiso 
 At 1.2 times of: 
  All C(H) groups, All C(H,H) groups, All C(H,H,H,H) groups 
 At 1.5 times of: 
  All C(H,H,H) groups 
2. Restrained distances 
 C4-C5 \\sim C4-C5A 
 with sigma of 0.02 
 C5-C6 \\sim C5A-C6A 
 with sigma of 0.02 
 C7-N2 \\sim C7A-N2 
 with sigma of 0.04 
 C6-C7 \\sim C6A-C7A 
 with sigma of 0.02 
 C7-C8 \\sim C7A-C8A 
 with sigma of 0.02 
 C6-C8 \\sim C6A-C8A 
 with sigma of 0.04 
 C8-N2 \\sim C8A-N2 
 with sigma of 0.02 
 C4-C6 \\sim C4-C6A 
 with sigma of 0.04 
 C5-C7 \\sim C5A-C7A 
 with sigma of 0.04 
3. Others 
 Sof(H4BC)=Sof(H4BD)=Sof(C5A)=Sof(H5AA)=Sof(H5AB)=Sof(C6A)=Sof(H6AA)=Sof(H6AB)= 
 Sof(C7A)=Sof(H7AA)=Sof(H7AB)=Sof(C8A)=Sof(H8AA)=Sof(H8AB)=1-FVAR(1) 
 Sof(H4AA)=Sof(H4AB)=Sof(C5)=Sof(H5A)=Sof(H5B)=Sof(C6)=Sof(H6A)=Sof(H6B)= 
 Sof(C7)=Sof(H7A)=Sof(H7B)=Sof(C8)=Sof(H8A)=Sof(H8B)=FVAR(1) 
4.a Ternary CH refined with riding coordinates: 
 C15(H15), C24(H24) 
4.b Secondary CH2 refined with riding coordinates: 
 C1(H1A,H1B), C2(H2A,H2B), C3(H3A,H3B), C4(H4AA,H4AB), C4(H4BC,H4BD), C5(H5A, 
 H5B), C6(H6A,H6B), C7(H7A,H7B), C8(H8A,H8B), C5A(H5AA,H5AB), C6A(H6AA,H6AB), 
 C7A(H7AA,H7AB), C8A(H8AA,H8AB) 
4.c Aromatic/amide H refined with riding coordinates: 
 C10(H10), C13(H13), C18(H18), C19(H19), C20(H20), C21(H21), C22(H22), 
 C27(H27), C28(H28), C29(H29), C30(H30), C31(H31) 
4.d Idealised Me refined as rotating group: 
 C16(H16A,H16B,H16C), C25(H25A,H25B,H25C) 
;
_olex2_submission_special_instructions 'No special instructions were received'

loop_
_space_group_symop_operation_xyz
'x, y, z'
'-x, y+1/2, -z'

loop_
_atom_site_label
_atom_site_type_symbol
_atom_site_fract_x
_atom_site_fract_y
_atom_site_fract_z
_atom_site_U_iso_or_equiv
_atom_site_adp_type
_atom_site_occupancy
_atom_site_site_symmetry_order
_atom_site_calc_flag
_atom_site_refinement_flags_posn
_atom_site_refinement_flags_adp
_atom_site_refinement_flags_occupancy
_atom_site_disorder_assembly
_atom_site_disorder_group
Br1 Br 0.37883(2) 0.74134(3) 0.37095(2) 0.02077(8) Uani 1 1 d . . . . .
Br2 Br 0.25197(2) 0.13817(3) 0.15058(2) 0.02084(8) Uani 1 1 d . . . . .
C1 C 0.4977(2) 0.1104(3) 0.28816(19) 0.0178(5) Uani 1 1 d . . . . .
H1A H 0.480091 0.123705 0.218322 0.021 Uiso 1 1 calc R U . . .
H1B H 0.496169 0.006097 0.301391 0.021 Uiso 1 1 calc R U . . .
C2 C 0.6191(2) 0.1658(3) 0.3125(2) 0.0202(5) Uani 1 1 d . . . . .
H2A H 0.673252 0.108827 0.275524 0.024 Uiso 1 1 calc R U . . .
H2B H 0.637973 0.147800 0.381682 0.024 Uiso 1 1 calc R U . . .
C3 C 0.6399(2) 0.3252(3) 0.2923(2) 0.0209(5) Uani 1 1 d . . . . .
H3A H 0.594526 0.382328 0.336642 0.025 Uiso 1 1 calc R U . . .
H3B H 0.721852 0.346280 0.307996 0.025 Uiso 1 1 calc R U . . .
C4 C 0.6105(3) 0.3762(4) 0.1902(2) 0.0263(6) Uani 1 1 d D . . . .
H4AA H 0.528823 0.356994 0.171986 0.032 Uiso 0.652(9) 1 calc R U P A 1
H4AB H 0.658461 0.326070 0.144135 0.032 Uiso 0.652(9) 1 calc R U P A 1
H4BC H 0.667088 0.331451 0.148916 0.032 Uiso 0.348(9) 1 calc R U P A 2
H4BD H 0.535052 0.333891 0.170668 0.032 Uiso 0.348(9) 1 calc R U P A 2
C9 C 0.3083(2) 0.5695(3) 0.20725(19) 0.0191(5) Uani 1 1 d . . . . .
C10 C 0.2773(2) 0.4384(3) 0.16483(19) 0.0195(5) Uani 1 1 d . . . . .
H10 H 0.241314 0.437215 0.101952 0.023 Uiso 1 1 calc R U . . .
C11 C 0.2981(2) 0.3104(3) 0.21275(18) 0.0174(5) Uani 1 1 d . . . . .
C12 C 0.3575(2) 0.3087(3) 0.30310(17) 0.0150(5) Uani 1 1 d . . . . .
C13 C 0.3774(2) 0.4396(3) 0.34986(19) 0.0161(5) Uani 1 1 d . . . . .
H13 H 0.409729 0.440979 0.413995 0.019 Uiso 1 1 calc R U . . .
C14 C 0.3503(2) 0.5675(3) 0.30323(19) 0.0167(5) Uani 1 1 d . . . . .
C15 C 0.2752(2) 0.1691(3) 0.56839(17) 0.0183(5) Uani 1 1 d . . . . .
H15 H 0.341379 0.113082 0.597419 0.022 Uiso 1 1 calc R U . . .
C16 C 0.2729(3) 0.3147(4) 0.6174(2) 0.0262(6) Uani 1 1 d . . . . .
H16A H 0.207139 0.369980 0.590852 0.039 Uiso 1 1 calc R U . . .
H16B H 0.343929 0.366556 0.606111 0.039 Uiso 1 1 calc R U . . .
H16C H 0.266001 0.301524 0.686741 0.039 Uiso 1 1 calc R U . . .
C17 C 0.1679(2) 0.0790(3) 0.57256(18) 0.0185(5) Uani 1 1 d . . . . .
C18 C 0.0792(3) 0.1153(3) 0.6315(2) 0.0253(6) Uani 1 1 d . . . . .
H18 H 0.084134 0.201311 0.668023 0.030 Uiso 1 1 calc R U . . .
C19 C -0.0162(3) 0.0275(4) 0.6374(2) 0.0335(7) Uani 1 1 d . . . . .
H19 H -0.075770 0.054038 0.677855 0.040 Uiso 1 1 calc R U . . .
C20 C -0.0253(3) -0.0986(4) 0.5848(3) 0.0342(8) Uani 1 1 d . . . . .
H20 H -0.090769 -0.158355 0.588569 0.041 Uiso 1 1 calc R U . . .
C21 C 0.0629(3) -0.1362(4) 0.5265(2) 0.0357(8) Uani 1 1 d . . . . .
H21 H 0.057749 -0.222490 0.490173 0.043 Uiso 1 1 calc R U . . .
C22 C 0.1581(3) -0.0490(4) 0.5210(2) 0.0288(6) Uani 1 1 d . . . . .
H22 H 0.218053 -0.076901 0.481284 0.035 Uiso 1 1 calc R U . . .
C23 C 0.2149(2) 0.7515(3) 0.10288(17) 0.0177(5) Uani 1 1 d . . . . .
C24 C 0.0116(2) 0.7449(4) 0.08932(19) 0.0246(5) Uani 1 1 d . . . . .
H24 H 0.019475 0.767823 0.019731 0.030 Uiso 1 1 calc R U . . .
C25 C -0.0772(3) 0.6272(5) 0.0975(2) 0.0385(8) Uani 1 1 d . . . . .
H25A H -0.078077 0.595157 0.164616 0.058 Uiso 1 1 calc R U . . .
H25B H -0.057823 0.546200 0.056539 0.058 Uiso 1 1 calc R U . . .
H25C H -0.153100 0.664218 0.076773 0.058 Uiso 1 1 calc R U . . .
C26 C -0.0170(2) 0.8812(4) 0.1423(2) 0.0252(6) Uani 1 1 d . . . . .
C27 C 0.0274(3) 0.9111(4) 0.2350(2) 0.0256(6) Uani 1 1 d . . . . .
H27 H 0.078932 0.845508 0.266747 0.031 Uiso 1 1 calc R U . . .
C28 C -0.0036(3) 1.0376(4) 0.2818(2) 0.0315(6) Uani 1 1 d . . . . .
H28 H 0.026114 1.056234 0.345451 0.038 Uiso 1 1 calc R U . . .
C29 C -0.0765(3) 1.1349(5) 0.2363(3) 0.0410(8) Uani 1 1 d . . . . .
H29 H -0.096990 1.220509 0.268162 0.049 Uiso 1 1 calc R U . . .
C30 C -0.1194(4) 1.1069(6) 0.1442(3) 0.0521(13) Uani 1 1 d . . . . .
H30 H -0.169294 1.173981 0.112100 0.063 Uiso 1 1 calc R U . . .
C31 C -0.0904(3) 0.9817(6) 0.0979(3) 0.0450(11) Uani 1 1 d . . . . .
H31 H -0.121293 0.963984 0.034405 0.054 Uiso 1 1 calc R U . . .
C32 C 0.3836(2) 0.1265(3) 0.42950(17) 0.0155(4) Uani 1 1 d . . . . .
N1 N 0.40654(19) 0.1798(2) 0.34123(15) 0.0157(4) Uani 1 1 d . . . . .
N2 N 0.3101(2) 0.6962(3) 0.15045(17) 0.0201(4) Uani 1 1 d D . . . .
O1 O 0.29648(16) 0.1985(2) 0.46760(13) 0.0179(4) Uani 1 1 d . . . . .
O2 O 0.43352(17) 0.0242(2) 0.46712(14) 0.0193(4) Uani 1 1 d . . . . .
O3 O 0.11890(17) 0.6841(2) 0.12864(13) 0.0209(4) Uani 1 1 d . . . . .
O4 O 0.21630(17) 0.8502(2) 0.04570(14) 0.0209(4) Uani 1 1 d . . . . .
C5 C 0.6351(6) 0.5425(7) 0.1892(5) 0.0199(12) Uani 0.652(9) 1 d D . P A 1
H5A H 0.587614 0.589847 0.236815 0.024 Uiso 0.652(9) 1 calc R U P A 1
H5B H 0.716607 0.559085 0.209396 0.024 Uiso 0.652(9) 1 calc R U P A 1
C6 C 0.6097(3) 0.6128(5) 0.0893(3) 0.0217(11) Uani 0.652(9) 1 d D . P A 1
H6A H 0.645082 0.709313 0.089665 0.026 Uiso 0.652(9) 1 calc R U P A 1
H6B H 0.646769 0.554879 0.040009 0.026 Uiso 0.652(9) 1 calc R U P A 1
C7 C 0.4815(4) 0.6276(7) 0.0599(3) 0.0216(11) Uani 0.652(9) 1 d D . P A 1
H7A H 0.472926 0.655518 -0.008830 0.026 Uiso 0.652(9) 1 calc R U P A 1
H7B H 0.443588 0.533570 0.067037 0.026 Uiso 0.652(9) 1 calc R U P A 1
C8 C 0.4224(7) 0.7385(10) 0.1202(7) 0.0214(16) Uani 0.652(9) 1 d D . P A 1
H8A H 0.472381 0.759270 0.178316 0.026 Uiso 0.652(9) 1 calc R U P A 1
H8B H 0.414207 0.828423 0.082648 0.026 Uiso 0.652(9) 1 calc R U P A 1
C5A C 0.6045(11) 0.5267(14) 0.1636(9) 0.023(3) Uani 0.348(9) 1 d D . P A 2
H5AA H 0.683685 0.563134 0.159521 0.028 Uiso 0.348(9) 1 calc R U P A 2
H5AB H 0.569009 0.579858 0.216032 0.028 Uiso 0.348(9) 1 calc R U P A 2
C6A C 0.5373(8) 0.5614(9) 0.0685(5) 0.020(2) Uani 0.348(9) 1 d D . P A 2
H6AA H 0.586178 0.539329 0.014414 0.024 Uiso 0.348(9) 1 calc R U P A 2
H6AB H 0.469069 0.498364 0.062290 0.024 Uiso 0.348(9) 1 calc R U P A 2
C7A C 0.4979(8) 0.7181(11) 0.0601(6) 0.023(2) Uani 0.348(9) 1 d D . P A 2
H7AA H 0.566900 0.779350 0.057158 0.028 Uiso 0.348(9) 1 calc R U P A 2
H7AB H 0.452840 0.729481 -0.001703 0.028 Uiso 0.348(9) 1 calc R U P A 2
C8A C 0.4259(12) 0.7744(18) 0.1408(13) 0.019(3) Uani 0.348(9) 1 d D . P A 2
H8AA H 0.410442 0.877563 0.129322 0.022 Uiso 0.348(9) 1 calc R U P A 2
H8AB H 0.471490 0.766026 0.202602 0.022 Uiso 0.348(9) 1 calc R U P A 2

loop_
_atom_site_aniso_label
_atom_site_aniso_U_11
_atom_site_aniso_U_22
_atom_site_aniso_U_33
_atom_site_aniso_U_23
_atom_site_aniso_U_13
_atom_site_aniso_U_12
Br1 0.02364(13) 0.01195(13) 0.02688(14) -0.00137(10) 0.00291(9) 0.00142(10)
Br2 0.02622(14) 0.01693(14) 0.01910(12) -0.00113(10) -0.00140(9) -0.00168(11)
C1 0.0198(11) 0.0127(12) 0.0213(11) -0.0020(8) 0.0043(9) 0.0017(9)
C2 0.0196(11) 0.0168(14) 0.0242(12) 0.0013(9) 0.0004(9) 0.0034(9)
C3 0.0165(11) 0.0175(13) 0.0282(13) 0.0008(10) -0.0021(10) -0.0001(10)
C4 0.0175(12) 0.0303(17) 0.0315(15) 0.0097(12) 0.0047(10) 0.0004(11)
C9 0.0217(12) 0.0155(13) 0.0207(12) 0.0048(9) 0.0070(9) 0.0053(10)
C10 0.0248(12) 0.0173(13) 0.0164(11) 0.0034(9) 0.0033(9) 0.0042(11)
C11 0.0209(11) 0.0151(13) 0.0162(10) -0.0007(9) 0.0025(9) 0.0006(9)
C12 0.0189(11) 0.0120(12) 0.0145(10) 0.0026(8) 0.0037(8) 0.0014(9)
C13 0.0208(11) 0.0120(12) 0.0158(10) 0.0005(9) 0.0043(8) 0.0011(9)
C14 0.0178(11) 0.0105(12) 0.0221(11) -0.0009(9) 0.0061(9) 0.0009(9)
C15 0.0233(12) 0.0192(14) 0.0124(9) 0.0004(8) 0.0014(8) -0.0008(9)
C16 0.0298(14) 0.0240(16) 0.0249(13) -0.0056(11) 0.0037(11) -0.0023(12)
C17 0.0215(12) 0.0206(13) 0.0132(10) 0.0030(9) -0.0014(8) 0.0005(10)
C18 0.0275(13) 0.0253(16) 0.0238(12) 0.0037(11) 0.0075(10) 0.0033(11)
C19 0.0279(15) 0.0392(19) 0.0343(15) 0.0100(14) 0.0091(12) -0.0004(14)
C20 0.0268(14) 0.043(2) 0.0326(15) 0.0101(14) -0.0034(12) -0.0125(14)
C21 0.0400(18) 0.038(2) 0.0291(15) -0.0075(14) -0.0007(13) -0.0161(15)
C22 0.0307(15) 0.0316(17) 0.0246(13) -0.0073(12) 0.0051(11) -0.0078(13)
C23 0.0240(11) 0.0135(11) 0.0158(10) -0.0009(9) 0.0024(8) -0.0001(11)
C24 0.0222(11) 0.0323(14) 0.0189(11) 0.0037(12) -0.0036(9) -0.0035(13)
C25 0.0328(15) 0.052(2) 0.0297(14) 0.0058(17) -0.0058(12) -0.0201(18)
C26 0.0189(12) 0.0357(17) 0.0212(12) 0.0095(11) 0.0033(10) 0.0037(11)
C27 0.0242(13) 0.0258(15) 0.0269(13) 0.0046(11) 0.0010(11) -0.0011(11)
C28 0.0318(15) 0.0324(17) 0.0309(15) -0.0007(13) 0.0070(12) 0.0010(14)
C29 0.0422(18) 0.041(2) 0.0420(17) 0.0079(17) 0.0205(14) 0.0161(18)
C30 0.051(2) 0.068(3) 0.0382(18) 0.0154(19) 0.0111(16) 0.040(2)
C31 0.0382(19) 0.073(3) 0.0238(15) 0.0114(16) 0.0004(13) 0.0285(19)
C32 0.0168(10) 0.0131(11) 0.0165(9) 0.0002(9) 0.0000(8) -0.0006(9)
N1 0.0182(9) 0.0116(10) 0.0178(9) 0.0017(7) 0.0033(8) 0.0033(8)
N2 0.0207(10) 0.0160(10) 0.0242(11) 0.0084(9) 0.0060(8) 0.0028(8)
O1 0.0204(8) 0.0175(9) 0.0161(8) 0.0037(6) 0.0041(6) 0.0041(7)
O2 0.0225(9) 0.0155(9) 0.0196(8) 0.0032(7) -0.0018(7) 0.0019(7)
O3 0.0220(9) 0.0195(10) 0.0212(9) 0.0044(7) 0.0003(7) -0.0025(7)
O4 0.0253(9) 0.0161(9) 0.0213(9) 0.0056(7) 0.0007(7) 0.0015(8)
C5 0.016(3) 0.027(3) 0.016(3) 0.004(2) -0.0015(18) 0.003(2)
C6 0.0172(19) 0.026(2) 0.0228(18) 0.0042(16) 0.0064(14) -0.0017(16)
C7 0.0214(19) 0.028(3) 0.0153(16) 0.0033(18) 0.0025(13) 0.002(2)
C8 0.020(2) 0.020(4) 0.025(4) 0.008(3) 0.005(2) 0.006(2)
C5A 0.016(6) 0.028(6) 0.025(6) 0.010(5) 0.005(4) 0.014(4)
C6A 0.024(5) 0.018(4) 0.020(3) 0.001(3) 0.013(3) 0.001(4)
C7A 0.031(4) 0.024(6) 0.016(3) 0.003(3) 0.005(3) 0.002(4)
C8A 0.016(4) 0.015(7) 0.026(7) 0.005(4) 0.013(4) 0.004(4)

loop_
_atom_type_symbol
_atom_type_description
_atom_type_scat_dispersion_real
_atom_type_scat_dispersion_imag
_atom_type_scat_source
C C 0.0137 0.0067 'International Tables Vol C Tables 4.2.6.8 and 6.1.1.4'
H H 0.0000 0.0000 'International Tables Vol C Tables 4.2.6.8 and 6.1.1.4'
Br Br -0.9338 1.0006 'International Tables Vol C Tables 4.2.6.8 and 6.1.1.4'
N N 0.0241 0.0134 'International Tables Vol C Tables 4.2.6.8 and 6.1.1.4'
O O 0.0389 0.0241 'International Tables Vol C Tables 4.2.6.8 and 6.1.1.4'

loop_
_geom_angle_atom_site_label_1
_geom_angle_atom_site_label_2
_geom_angle_atom_site_label_3
_geom_angle
_geom_angle_site_symmetry_1
_geom_angle_site_symmetry_3
_geom_angle_publ_flag
H1A C1 H1B 107.5 . . ?
C2 C1 H1A 108.5 . . ?
C2 C1 H1B 108.5 . . ?
N1 C1 H1A 108.5 . . ?
N1 C1 H1B 108.5 . . ?
N1 C1 C2 115.2(2) . . ?
C1 C2 H2A 108.3 . . ?
C1 C2 H2B 108.3 . . ?
C1 C2 C3 116.1(2) . . ?
H2A C2 H2B 107.4 . . ?
C3 C2 H2A 108.3 . . ?
C3 C2 H2B 108.3 . . ?
C2 C3 H3A 108.2 . . ?
C2 C3 H3B 108.2 . . ?
H3A C3 H3B 107.3 . . ?
C4 C3 C2 116.4(3) . . ?
C4 C3 H3A 108.2 . . ?
C4 C3 H3B 108.2 . . ?
C3 C4 H4AA 110.4 . . ?
C3 C4 H4AB 110.4 . . ?
C3 C4 H4BC 106.6 . . ?
C3 C4 H4BD 106.6 . . ?
C3 C4 C5 106.5(3) . . ?
H4AA C4 H4AB 108.6 . . ?
H4BC C4 H4BD 106.5 . . ?
C5 C4 H4AA 110.4 . . ?
C5 C4 H4AB 110.4 . . ?
C5A C4 C3 123.1(6) . . ?
C5A C4 H4BC 106.6 . . ?
C5A C4 H4BD 106.6 . . ?
C10 C9 C14 117.5(2) . . ?
C10 C9 N2 120.2(2) . . ?
C14 C9 N2 121.8(3) . . ?
C9 C10 H10 119.4 . . ?
C11 C10 C9 121.2(3) . . ?
C11 C10 H10 119.4 . . ?
C10 C11 Br2 118.4(2) . . ?
C10 C11 C12 120.5(3) . . ?
C12 C11 Br2 121.0(2) . . ?
C11 C12 N1 120.9(2) . . ?
C13 C12 C11 118.0(2) . . ?
C13 C12 N1 120.7(2) . . ?
C12 C13 H13 119.8 . . ?
C14 C13 C12 120.4(2) . . ?
C14 C13 H13 119.8 . . ?
C9 C14 Br1 120.4(2) . . ?
C13 C14 Br1 118.3(2) . . ?
C13 C14 C9 121.2(2) . . ?
C16 C15 H15 108.5 . . ?
C17 C15 H15 108.5 . . ?
C17 C15 C16 116.4(2) . . ?
O1 C15 H15 108.5 . . ?
O1 C15 C16 105.7(2) . . ?
O1 C15 C17 108.9(2) . . ?
C15 C16 H16A 109.5 . . ?
C15 C16 H16B 109.5 . . ?
C15 C16 H16C 109.5 . . ?
H16A C16 H16B 109.5 . . ?
H16A C16 H16C 109.5 . . ?
H16B C16 H16C 109.5 . . ?
C18 C17 C15 122.0(3) . . ?
C22 C17 C15 120.1(2) . . ?
C22 C17 C18 117.8(3) . . ?
C17 C18 H18 119.5 . . ?
C19 C18 C17 121.0(3) . . ?
C19 C18 H18 119.5 . . ?
C18 C19 H19 119.7 . . ?
C20 C19 C18 120.5(3) . . ?
C20 C19 H19 119.7 . . ?
C19 C20 H20 120.5 . . ?
C19 C20 C21 119.0(3) . . ?
C21 C20 H20 120.5 . . ?
C20 C21 H21 119.8 . . ?
C22 C21 C20 120.5(3) . . ?
C22 C21 H21 119.8 . . ?
C17 C22 H22 119.4 . . ?
C21 C22 C17 121.3(3) . . ?
C21 C22 H22 119.4 . . ?
O3 C23 N2 111.2(2) . . ?
O4 C23 N2 124.3(3) . . ?
O4 C23 O3 124.5(2) . . ?
C25 C24 H24 109.0 . . ?
C26 C24 H24 109.0 . . ?
C26 C24 C25 113.6(3) . . ?
O3 C24 H24 109.0 . . ?
O3 C24 C25 105.5(3) . . ?
O3 C24 C26 110.6(2) . . ?
C24 C25 H25A 109.5 . . ?
C24 C25 H25B 109.5 . . ?
C24 C25 H25C 109.5 . . ?
H25A C25 H25B 109.5 . . ?
H25A C25 H25C 109.5 . . ?
H25B C25 H25C 109.5 . . ?
C27 C26 C24 122.5(3) . . ?
C27 C26 C31 117.8(3) . . ?
C31 C26 C24 119.6(3) . . ?
C26 C27 H27 119.8 . . ?
C26 C27 C28 120.3(3) . . ?
C28 C27 H27 119.8 . . ?
C27 C28 H28 119.7 . . ?
C29 C28 C27 120.7(3) . . ?
C29 C28 H28 119.7 . . ?
C28 C29 H29 120.4 . . ?
C28 C29 C30 119.3(4) . . ?
C30 C29 H29 120.4 . . ?
C29 C30 H30 119.7 . . ?
C29 C30 C31 120.5(4) . . ?
C31 C30 H30 119.7 . . ?
C26 C31 H31 119.3 . . ?
C30 C31 C26 121.4(4) . . ?
C30 C31 H31 119.3 . . ?
O1 C32 N1 111.1(2) . . ?
O2 C32 N1 123.9(2) . . ?
O2 C32 O1 124.9(2) . . ?
C12 N1 C1 118.1(2) . . ?
C32 N1 C1 118.1(2) . . ?
C32 N1 C12 123.3(2) . . ?
C9 N2 C8 115.2(5) . . ?
C9 N2 C8A 118.6(8) . . ?
C23 N2 C9 123.2(2) . . ?
C23 N2 C8 118.8(5) . . ?
C23 N2 C8A 118.2(8) . . ?
C32 O1 C15 116.9(2) . . ?
C23 O3 C24 115.4(2) . . ?
C4 C5 H5A 108.9 . . ?
C4 C5 H5B 108.9 . . ?
H5A C5 H5B 107.7 . . ?
C6 C5 C4 113.4(5) . . ?
C6 C5 H5A 108.9 . . ?
C6 C5 H5B 108.9 . . ?
C5 C6 H6A 108.6 . . ?
C5 C6 H6B 108.6 . . ?
H6A C6 H6B 107.6 . . ?
C7 C6 C5 114.5(4) . . ?
C7 C6 H6A 108.6 . . ?
C7 C6 H6B 108.6 . . ?
C6 C7 H7A 109.2 . . ?
C6 C7 H7B 109.2 . . ?
H7A C7 H7B 107.9 . . ?
C8 C7 C6 112.2(5) . . ?
C8 C7 H7A 109.2 . . ?
C8 C7 H7B 109.2 . . ?
N2 C8 C7 114.7(6) . . ?
N2 C8 H8A 108.6 . . ?
N2 C8 H8B 108.6 . . ?
C7 C8 H8A 108.6 . . ?
C7 C8 H8B 108.6 . . ?
H8A C8 H8B 107.6 . . ?
C4 C5A H5AA 108.3 . . ?
C4 C5A H5AB 108.3 . . ?
C4 C5A C6A 116.0(10) . . ?
H5AA C5A H5AB 107.4 . . ?
C6A C5A H5AA 108.3 . . ?
C6A C5A H5AB 108.3 . . ?
C5A C6A H6AA 108.8 . . ?
C5A C6A H6AB 108.8 . . ?
H6AA C6A H6AB 107.7 . . ?
C7A C6A C5A 113.8(8) . . ?
C7A C6A H6AA 108.8 . . ?
C7A C6A H6AB 108.8 . . ?
C6A C7A H7AA 108.2 . . ?
C6A C7A H7AB 108.2 . . ?
H7AA C7A H7AB 107.3 . . ?
C8A C7A C6A 116.4(10) . . ?
C8A C7A H7AA 108.2 . . ?
C8A C7A H7AB 108.2 . . ?
N2 C8A H8AA 108.6 . . ?
N2 C8A H8AB 108.6 . . ?
C7A C8A N2 114.7(10) . . ?
C7A C8A H8AA 108.6 . . ?
C7A C8A H8AB 108.6 . . ?
H8AA C8A H8AB 107.6 . . ?

loop_
_geom_bond_atom_site_label_1
_geom_bond_atom_site_label_2
_geom_bond_distance
_geom_bond_site_symmetry_2
_geom_bond_publ_flag
Br1 C14 1.896(3) . ?
Br2 C11 1.889(3) . ?
C1 H1A 0.9900 . ?
C1 H1B 0.9900 . ?
C1 C2 1.530(4) . ?
C1 N1 1.477(3) . ?
C2 H2A 0.9900 . ?
C2 H2B 0.9900 . ?
C2 C3 1.534(4) . ?
C3 H3A 0.9900 . ?
C3 H3B 0.9900 . ?
C3 C4 1.519(4) . ?
C4 H4AA 0.9900 . ?
C4 H4AB 0.9900 . ?
C4 H4BC 0.9900 . ?
C4 H4BD 0.9900 . ?
C4 C5 1.577(8) . ?
C4 C5A 1.452(12) . ?
C9 C10 1.396(4) . ?
C9 C14 1.398(4) . ?
C9 N2 1.422(3) . ?
C10 H10 0.9500 . ?
C10 C11 1.382(4) . ?
C11 C12 1.403(4) . ?
C12 C13 1.397(4) . ?
C12 N1 1.422(3) . ?
C13 H13 0.9500 . ?
C13 C14 1.386(4) . ?
C15 H15 1.0000 . ?
C15 C16 1.520(4) . ?
C15 C17 1.513(4) . ?
C15 O1 1.462(3) . ?
C16 H16A 0.9800 . ?
C16 H16B 0.9800 . ?
C16 H16C 0.9800 . ?
C17 C18 1.396(4) . ?
C17 C22 1.395(4) . ?
C18 H18 0.9500 . ?
C18 C19 1.388(5) . ?
C19 H19 0.9500 . ?
C19 C20 1.386(6) . ?
C20 H20 0.9500 . ?
C20 C21 1.389(5) . ?
C21 H21 0.9500 . ?
C21 C22 1.383(5) . ?
C22 H22 0.9500 . ?
C23 N2 1.365(3) . ?
C23 O3 1.350(3) . ?
C23 O4 1.217(4) . ?
C24 H24 1.0000 . ?
C24 C25 1.519(5) . ?
C24 C26 1.516(5) . ?
C24 O3 1.455(3) . ?
C25 H25A 0.9800 . ?
C25 H25B 0.9800 . ?
C25 H25C 0.9800 . ?
C26 C27 1.391(4) . ?
C26 C31 1.393(5) . ?
C27 H27 0.9500 . ?
C27 C28 1.405(5) . ?
C28 H28 0.9500 . ?
C28 C29 1.374(5) . ?
C29 H29 0.9500 . ?
C29 C30 1.376(6) . ?
C30 H30 0.9500 . ?
C30 C31 1.383(7) . ?
C31 H31 0.9500 . ?
C32 N1 1.364(3) . ?
C32 O1 1.350(3) . ?
C32 O2 1.221(3) . ?
N2 C8 1.453(8) . ?
N2 C8A 1.549(14) . ?
C5 H5A 0.9900 . ?
C5 H5B 0.9900 . ?
C5 C6 1.550(7) . ?
C6 H6A 0.9900 . ?
C6 H6B 0.9900 . ?
C6 C7 1.537(6) . ?
C7 H7A 0.9900 . ?
C7 H7B 0.9900 . ?
C7 C8 1.520(9) . ?
C8 H8A 0.9900 . ?
C8 H8B 0.9900 . ?
C5A H5AA 0.9900 . ?
C5A H5AB 0.9900 . ?
C5A C6A 1.536(14) . ?
C6A H6AA 0.9900 . ?
C6A H6AB 0.9900 . ?
C6A C7A 1.534(12) . ?
C7A H7AA 0.9900 . ?
C7A H7AB 0.9900 . ?
C7A C8A 1.530(14) . ?
C8A H8AA 0.9900 . ?
C8A H8AB 0.9900 . ?

loop_
_geom_torsion_atom_site_label_1
_geom_torsion_atom_site_label_2
_geom_torsion_atom_site_label_3
_geom_torsion_atom_site_label_4
_geom_torsion
_geom_torsion_site_symmetry_1
_geom_torsion_site_symmetry_2
_geom_torsion_site_symmetry_3
_geom_torsion_site_symmetry_4
_geom_torsion_publ_flag
Br2 C11 C12 C13 -172.82(19) . . . . ?
Br2 C11 C12 N1 13.8(3) . . . . ?
C1 C2 C3 C4 -55.3(3) . . . . ?
C2 C1 N1 C12 86.2(3) . . . . ?
C2 C1 N1 C32 -86.3(3) . . . . ?
C2 C3 C4 C5 178.1(3) . . . . ?
C2 C3 C4 C5A 168.0(7) . . . . ?
C3 C4 C5 C6 179.9(4) . . . . ?
C3 C4 C5A C6A -160.8(6) . . . . ?
C4 C5 C6 C7 72.7(6) . . . . ?
C4 C5A C6A C7A 160.1(8) . . . . ?
C9 C10 C11 Br2 179.4(2) . . . . ?
C9 C10 C11 C12 -4.0(4) . . . . ?
C9 N2 C8 C7 59.6(8) . . . . ?
C9 N2 C8A C7A 86.2(14) . . . . ?
C10 C9 C14 Br1 -173.1(2) . . . . ?
C10 C9 C14 C13 10.0(4) . . . . ?
C10 C9 N2 C23 62.3(4) . . . . ?
C10 C9 N2 C8 -98.7(5) . . . . ?
C10 C9 N2 C8A -116.8(6) . . . . ?
C10 C11 C12 C13 10.7(4) . . . . ?
C10 C11 C12 N1 -162.7(2) . . . . ?
C11 C12 C13 C14 -7.0(4) . . . . ?
C11 C12 N1 C1 62.5(3) . . . . ?
C11 C12 N1 C32 -125.5(3) . . . . ?
C12 C13 C14 Br1 179.7(2) . . . . ?
C12 C13 C14 C9 -3.4(4) . . . . ?
C13 C12 N1 C1 -110.7(3) . . . . ?
C13 C12 N1 C32 61.3(3) . . . . ?
C14 C9 C10 C11 -6.3(4) . . . . ?
C14 C9 N2 C23 -125.7(3) . . . . ?
C14 C9 N2 C8 73.2(5) . . . . ?
C14 C9 N2 C8A 55.1(7) . . . . ?
C15 C17 C18 C19 -177.1(3) . . . . ?
C15 C17 C22 C21 177.4(3) . . . . ?
C16 C15 C17 C18 -10.6(4) . . . . ?
C16 C15 C17 C22 173.2(3) . . . . ?
C16 C15 O1 C32 128.1(2) . . . . ?
C17 C15 O1 C32 -106.2(3) . . . . ?
C17 C18 C19 C20 0.1(5) . . . . ?
C18 C17 C22 C21 1.1(5) . . . . ?
C18 C19 C20 C21 0.4(5) . . . . ?
C19 C20 C21 C22 -0.1(6) . . . . ?
C20 C21 C22 C17 -0.7(6) . . . . ?
C22 C17 C18 C19 -0.8(4) . . . . ?
C23 N2 C8 C7 -102.3(7) . . . . ?
C23 N2 C8A C7A -93.0(12) . . . . ?
C24 C26 C27 C28 -178.7(3) . . . . ?
C24 C26 C31 C30 179.4(4) . . . . ?
C25 C24 C26 C27 96.1(3) . . . . ?
C25 C24 C26 C31 -83.8(4) . . . . ?
C25 C24 O3 C23 160.8(3) . . . . ?
C26 C24 O3 C23 -76.0(3) . . . . ?
C26 C27 C28 C29 -1.1(5) . . . . ?
C27 C26 C31 C30 -0.5(6) . . . . ?
C27 C28 C29 C30 0.2(6) . . . . ?
C28 C29 C30 C31 0.5(7) . . . . ?
C29 C30 C31 C26 -0.4(7) . . . . ?
C31 C26 C27 C28 1.2(5) . . . . ?
N1 C1 C2 C3 -60.9(3) . . . . ?
N1 C12 C13 C14 166.4(2) . . . . ?
N1 C32 O1 C15 -170.0(2) . . . . ?
N2 C9 C10 C11 166.0(3) . . . . ?
N2 C9 C14 Br1 14.7(4) . . . . ?
N2 C9 C14 C13 -162.2(2) . . . . ?
N2 C23 O3 C24 174.0(2) . . . . ?
O1 C15 C17 C18 -129.9(3) . . . . ?
O1 C15 C17 C22 53.9(3) . . . . ?
O1 C32 N1 C1 -178.4(2) . . . . ?
O1 C32 N1 C12 9.6(3) . . . . ?
O2 C32 N1 C1 -0.4(4) . . . . ?
O2 C32 N1 C12 -172.4(3) . . . . ?
O2 C32 O1 C15 12.0(4) . . . . ?
O3 C23 N2 C9 9.4(4) . . . . ?
O3 C23 N2 C8 169.7(4) . . . . ?
O3 C23 N2 C8A -171.5(6) . . . . ?
O3 C24 C26 C27 -22.4(4) . . . . ?
O3 C24 C26 C31 157.7(3) . . . . ?
O4 C23 N2 C9 -171.6(3) . . . . ?
O4 C23 N2 C8 -11.2(6) . . . . ?
O4 C23 N2 C8A 7.5(7) . . . . ?
O4 C23 O3 C24 -5.1(4) . . . . ?
C5 C6 C7 C8 69.7(7) . . . . ?
C6 C7 C8 N2 -137.7(6) . . . . ?
C5A C6A C7A C8A -55.6(12) . . . . ?
C6A C7A C8A N2 -62.0(16) . . . . ?
